data_1512983
loop_
_publ_author_name
'Amal Cherian Kathalikkattil'
'Kamal Kumar Bisht'
'P.S. Subramanian'
'Eringathodi Suresh'

_publ_section_title
;
 Synthesis, characterization and X-ray crystallographic investigation of
 2-D hybrid hydrogen bonded and rectangular grid networks in Cu(II) and
 Co(II) metal complexes
;
_journal_issue 7
_journal_name_full Polyhedron
_journal_page_first 1801
_journal_page_last 1809
_journal_paper_doi 10.1016/j.poly.2010.02.036
_journal_volume 29
_journal_year 2010
_chemical_formula_sum 'C13 H15 Co N3 O7 S'
_chemical_formula_weight 416.27
_space_group_IT_number 14
_symmetry_cell_setting monoclinic
_symmetry_space_group_name_Hall '-P 2ybc'
_symmetry_space_group_name_H-M 'P 1 21/c 1'
_atom_sites_solution_hydrogens geom
_atom_sites_solution_primary direct
_atom_sites_solution_secondary difmap
_audit_creation_method SHELXL-97
_cell_angle_alpha 90.00
_cell_angle_beta 95.452(6)
_cell_angle_gamma 90.00
_cell_formula_units_Z 4
_cell_length_a 11.530(4)
_cell_length_b 13.921(5)
_cell_length_c 10.170(4)
_cell_measurement_temperature 293(2)
_cell_volume 1625.0(10)
_computing_cell_refinement 'BRUKER SMART'
_computing_data_collection 'BRUKER SMART'
_computing_data_reduction 'BRUKER SAINT'
_computing_molecular_graphics ORTEP
_computing_structure_refinement 'SHELXL-97 (Sheldrick, 1997)'
_computing_structure_solution 'SHELXS-97 (Sheldrick, 1990)'
_diffrn_ambient_temperature 293(2)
_diffrn_measured_fraction_theta_full 0.878
_diffrn_measured_fraction_theta_max 0.878
_diffrn_measurement_device_type 'BRUKER SMART APEX CCD DIFFRACTOMETER'
_diffrn_measurement_method 'OMEGA-PHI SCAN'
_diffrn_radiation_monochromator graphite
_diffrn_radiation_source 'fine-focus sealed tube'
_diffrn_radiation_type MoK\a
_diffrn_radiation_wavelength 0.71073
_diffrn_reflns_av_R_equivalents 0.0597
_diffrn_reflns_av_sigmaI/netI 0.0759
_diffrn_reflns_limit_h_max 15
_diffrn_reflns_limit_h_min -15
_diffrn_reflns_limit_k_max 12
_diffrn_reflns_limit_k_min -18
_diffrn_reflns_limit_l_max 13
_diffrn_reflns_limit_l_min -13
_diffrn_reflns_number 9046
_diffrn_reflns_theta_full 28.30
_diffrn_reflns_theta_max 28.30
_diffrn_reflns_theta_min 1.77
_exptl_absorpt_coefficient_mu 1.227
_exptl_absorpt_correction_T_max 0.7914
_exptl_absorpt_correction_T_min 0.6595
_exptl_absorpt_correction_type multi-scan
_exptl_absorpt_process_details 'BRUKER SADABS'
_exptl_crystal_colour BROWN
_exptl_crystal_density_diffrn 1.701
_exptl_crystal_density_method 'not measured'
_exptl_crystal_description BLOCKS
_exptl_crystal_F_000 852
_exptl_crystal_size_max 0.37
_exptl_crystal_size_mid 0.27
_exptl_crystal_size_min 0.20
_refine_diff_density_max 1.741
_refine_diff_density_min -0.759
_refine_diff_density_rms 0.163
_refine_ls_extinction_method none
_refine_ls_goodness_of_fit_ref 1.105
_refine_ls_hydrogen_treatment mixed
_refine_ls_matrix_type full
_refine_ls_number_parameters 234
_refine_ls_number_reflns 3695
_refine_ls_number_restraints 0
_refine_ls_restrained_S_all 1.105
_refine_ls_R_factor_all 0.1107
_refine_ls_R_factor_gt 0.0869
_refine_ls_shift/su_max 0.000
_refine_ls_shift/su_mean 0.000
_refine_ls_structure_factor_coef Fsqd
_refine_ls_weighting_details 'calc w=1/[\s^2^(Fo^2^)+(0.1057P)^2^+5.5824P] where P=(Fo^2^+2Fc^2^)/3'
_refine_ls_weighting_scheme calc
_refine_ls_wR_factor_gt 0.2088
_refine_ls_wR_factor_ref 0.2213
_reflns_number_gt 2765
_reflns_number_total 3695
_reflns_threshold_expression >2sigma(I)
_cod_data_source_file 2010-1801.cif
_cod_data_source_block 23htmf(COMPLEX-2)
_cod_depositor_comments
;
The following automatic conversions were performed:

'_symmetry_cell_setting' value 'Monoclinic' changed to 'monoclinic'
according to the built-in table from CIF Core dictionary named
'cif_core.dic' version 2.4.1 from
2010-06-29.

'_exptl_absorpt_correction_type' value 'MULTI-SCAN'
changed to 'multi-scan' according to the built-in table from CIF Core
dictionary named 'cif_core.dic' version 2.4.1 from 2010-06-29.

Automatic conversion script
Id: cif_fix_values 1891 2012-01-12 08:04:46Z andrius 

The following automatic conversions were performed:

data name '_exptl_absorpt_process_detail' was replaced with
'_exptl_absorpt_process_details' as specified in the replacement file
'data/replacement-values/replacement_tags.lst'.

Automatic conversion script
Id: cif_correct_tags 9268 2022-04-12 08:56:07Z antanas 
;
_cod_original_cell_volume 1625.2(10)
_cod_original_sg_symbol_H-M P21/c
_cod_database_code 1512983

loop_
_symmetry_equiv_pos_as_xyz
'x, y, z'
'-x, y+1/2, -z+1/2'
'-x, -y, -z'
'x, -y-1/2, z-1/2'

loop_
_atom_site_label
_atom_site_type_symbol
_atom_site_fract_x
_atom_site_fract_y
_atom_site_fract_z
_atom_site_U_iso_or_equiv
_atom_site_adp_type
_atom_site_occupancy
_atom_site_calc_flag
_atom_site_refinement_flags
Co1 Co 0.41981(6) 0.82343(5) 0.94783(7) 0.0207(3) Uani 1 d .
S2 S 0.26656(15) 0.47717(12) 0.98496(15) 0.0351(4) Uani 1 d .
O1 O 0.4153(4) 0.7609(3) 0.7547(4) 0.0278(9) Uani 1 d .
O2 O 0.4270(3) 0.6235(3) 0.6426(4) 0.0260(9) Uani 1 d .
O3 O 0.3382(6) 0.3981(5) 0.9663(7) 0.080(2) Uani 1 d .
O4 O 0.1447(5) 0.4549(5) 0.9502(6) 0.0659(17) Uani 1 d .
O5 O 0.2905(5) 0.5256(4) 1.1121(4) 0.0505(13) Uani 1 d .
O6 O 0.4212(5) 0.9585(4) 0.8555(5) 0.0337(11) Uani 1 d .
H6D H 0.467(9) 0.996(7) 0.860(10) 0.07(3) Uiso 1 d .
H6C H 0.384(10) 0.961(8) 0.803(12) 0.09(5) Uiso 1 d .
O7 O 0.9882(6) 0.8928(6) 0.3429(7) 0.086(2) Uani 1 d .
N1 N 0.2291(4) 0.8297(4) 0.9434(5) 0.0314(11) Uani 1 d .
N2 N -0.3885(4) 0.8343(4) 0.9602(5) 0.0282(11) Uani 1 d .
N3 N 0.4298(4) 0.6739(3) 0.9895(5) 0.0285(11) Uani 1 d .
H3A H 0.5025 0.6598 1.0243 0.034 Uiso 1 calc R
H3B H 0.3808 0.6600 1.0506 0.034 Uiso 1 calc R
C1 C 0.1589(5) 0.8764(5) 0.8531(7) 0.0395(16) Uani 1 d .
H1 H 0.1926 0.9067 0.7847 0.047 Uiso 1 calc R
C2 C 0.0398(6) 0.8828(5) 0.8545(7) 0.0406(16) Uani 1 d .
H2 H -0.0040 0.9154 0.7871 0.049 Uiso 1 calc R
C3 C -0.0147(5) 0.8414(5) 0.9546(6) 0.0300(13) Uani 1 d .
C4 C 0.0574(5) 0.7940(6) 1.0535(6) 0.0397(16) Uani 1 d .
H4 H 0.0258 0.7657 1.1248 0.048 Uiso 1 calc R
C5 C 0.1754(5) 0.7901(5) 1.0432(6) 0.0376(15) Uani 1 d .
H5 H 0.2215 0.7582 1.1093 0.045 Uiso 1 calc R
C6 C -0.1442(5) 0.8420(5) 0.9577(6) 0.0295(13) Uani 1 d .
C7 C -0.2169(5) 0.8420(5) 0.8425(7) 0.0362(15) Uani 1 d .
H7 H -0.1862 0.8442 0.7612 0.043 Uiso 1 calc R
C8 C -0.3369(5) 0.8386(5) 0.8484(6) 0.0337(14) Uani 1 d .
H8 H -0.3843 0.8393 0.7691 0.040 Uiso 1 calc R
C9 C -0.3162(5) 0.8360(5) 1.0734(6) 0.0312(13) Uani 1 d .
H9 H -0.3491 0.8348 1.1533 0.037 Uiso 1 calc R
C10 C -0.1955(6) 0.8395(5) 1.0765(6) 0.0380(16) Uani 1 d .
H10 H -0.1495 0.8403 1.1567 0.046 Uiso 1 calc R
C11 C 0.4153(5) 0.6711(4) 0.7476(5) 0.0244(12) Uani 1 d .
C12 C 0.4005(7) 0.6125(5) 0.8717(6) 0.0458(19) Uani 1 d .
H12 H 0.4573 0.5599 0.8751 0.055 Uiso 1 calc R
C13 C 0.2841(7) 0.5693(6) 0.8639(7) 0.0501(19) Uani 1 d .
H13A H 0.2667 0.5419 0.7765 0.060 Uiso 1 calc R
H13B H 0.2276 0.6196 0.8743 0.060 Uiso 1 calc R

loop_
_atom_site_aniso_label
_atom_site_aniso_U_11
_atom_site_aniso_U_22
_atom_site_aniso_U_33
_atom_site_aniso_U_23
_atom_site_aniso_U_13
_atom_site_aniso_U_12
Co1 0.0234(4) 0.0274(4) 0.0119(4) -0.0009(3) 0.0049(2) 0.0000(3)
S2 0.0471(9) 0.0356(9) 0.0241(8) 0.0015(7) 0.0115(6) -0.0083(7)
O1 0.041(2) 0.032(2) 0.0115(18) -0.0032(16) 0.0052(15) 0.0000(17)
O2 0.036(2) 0.031(2) 0.0112(17) -0.0019(16) 0.0053(14) -0.0004(17)
O3 0.081(4) 0.076(5) 0.079(5) -0.022(4) -0.006(4) 0.036(4)
O4 0.053(3) 0.086(5) 0.058(4) -0.006(3) 0.002(3) 0.002(3)
O5 0.078(4) 0.061(3) 0.015(2) 0.000(2) 0.015(2) -0.014(3)
O6 0.041(3) 0.030(3) 0.030(3) 0.007(2) 0.000(2) -0.007(2)
O7 0.079(5) 0.108(6) 0.072(5) -0.031(4) 0.011(4) -0.004(4)
N1 0.028(2) 0.045(3) 0.022(2) -0.001(2) 0.0047(19) 0.002(2)
N2 0.029(2) 0.035(3) 0.022(2) -0.001(2) 0.0072(19) 0.002(2)
N3 0.039(3) 0.031(3) 0.016(2) -0.005(2) 0.0051(19) -0.006(2)
C1 0.029(3) 0.055(4) 0.036(4) 0.016(3) 0.011(3) -0.001(3)
C2 0.037(3) 0.049(4) 0.036(4) 0.018(3) 0.005(3) 0.003(3)
C3 0.024(3) 0.040(4) 0.026(3) -0.001(3) 0.005(2) 0.002(2)
C4 0.030(3) 0.063(5) 0.026(3) 0.011(3) 0.003(2) 0.001(3)
C5 0.025(3) 0.056(4) 0.032(3) 0.013(3) 0.005(2) 0.005(3)
C6 0.022(3) 0.040(4) 0.028(3) 0.002(3) 0.007(2) 0.000(2)
C7 0.028(3) 0.052(4) 0.030(3) 0.009(3) 0.007(2) -0.003(3)
C8 0.029(3) 0.051(4) 0.021(3) 0.001(3) 0.004(2) 0.002(3)
C9 0.033(3) 0.044(4) 0.017(3) 0.000(3) 0.008(2) 0.002(3)
C10 0.033(3) 0.057(4) 0.023(3) 0.001(3) 0.002(2) 0.001(3)
C11 0.024(3) 0.029(3) 0.020(3) 0.003(2) 0.004(2) -0.005(2)
C12 0.087(5) 0.041(4) 0.010(3) -0.004(3) 0.009(3) -0.022(4)
C13 0.068(5) 0.053(5) 0.029(4) 0.001(3) 0.009(3) -0.007(4)

loop_
_atom_type_symbol
_atom_type_description
_atom_type_scat_dispersion_real
_atom_type_scat_dispersion_imag
_atom_type_scat_source
C C 0.0033 0.0016 'International Tables Vol C Tables 4.2.6.8 and 6.1.1.4'
H H 0.0000 0.0000 'International Tables Vol C Tables 4.2.6.8 and 6.1.1.4'
N N 0.0061 0.0033 'International Tables Vol C Tables 4.2.6.8 and 6.1.1.4'
O O 0.0106 0.0060 'International Tables Vol C Tables 4.2.6.8 and 6.1.1.4'
S S 0.1246 0.1234 'International Tables Vol C Tables 4.2.6.8 and 6.1.1.4'
Co Co 0.3494 0.9721 'International Tables Vol C Tables 4.2.6.8 and 6.1.1.4'

loop_
_geom_angle_atom_site_label_1
_geom_angle_atom_site_label_2
_geom_angle_atom_site_label_3
_geom_angle
_geom_angle_site_symmetry_1
_geom_angle_site_symmetry_3
O6 Co1 O2 96.01(19) . 4_576
O6 Co1 N3 164.2(2) . .
O2 Co1 N3 99.18(17) 4_576 .
O6 Co1 O1 87.39(19) . .
O2 Co1 O1 176.49(16) 4_576 .
N3 Co1 O1 77.36(17) . .
O6 Co1 N1 90.3(2) . .
O2 Co1 N1 87.43(17) 4_576 .
N3 Co1 N1 94.5(2) . .
O1 Co1 N1 93.45(17) . .
O6 Co1 N2 85.0(2) . 1_655
O2 Co1 N2 88.44(16) 4_576 1_655
N3 Co1 N2 91.20(19) . 1_655
O1 Co1 N2 90.98(17) . 1_655
N1 Co1 N2 173.45(19) . 1_655
O3 S2 O4 111.7(4) . .
O3 S2 O5 114.8(4) . .
O4 S2 O5 114.3(3) . .
O3 S2 C13 111.2(4) . .
O4 S2 C13 98.9(4) . .
O5 S2 C13 104.6(3) . .
C11 O1 Co1 117.3(4) . .
C11 O2 Co1 127.4(4) . 4_575
Co1 O6 H6D 130(8) . .
Co1 O6 H6C 113(10) . .
H6D O6 H6C 115(10) . .
C1 N1 C5 115.0(5) . .
C1 N1 Co1 125.0(4) . .
C5 N1 Co1 119.8(4) . .
C8 N2 C9 115.8(5) . .
C8 N2 Co1 118.7(4) . 1_455
C9 N2 Co1 125.6(4) . 1_455
C12 N3 Co1 113.6(4) . .
C12 N3 H3A 108.9 . .
Co1 N3 H3A 108.9 . .
C12 N3 H3B 108.9 . .
Co1 N3 H3B 108.9 . .
H3A N3 H3B 107.7 . .
N1 C1 C2 124.4(6) . .
N1 C1 H1 117.8 . .
C2 C1 H1 117.8 . .
C3 C2 C1 120.5(6) . .
C3 C2 H2 119.7 . .
C1 C2 H2 119.7 . .
C2 C3 C4 116.4(6) . .
C2 C3 C6 122.8(6) . .
C4 C3 C6 120.7(5) . .
C5 C4 C3 119.1(6) . .
C5 C4 H4 120.5 . .
C3 C4 H4 120.5 . .
N1 C5 C4 124.6(6) . .
N1 C5 H5 117.7 . .
C4 C5 H5 117.7 . .
C7 C6 C10 117.6(5) . .
C7 C6 C3 120.7(5) . .
C10 C6 C3 121.6(6) . .
C6 C7 C8 119.4(6) . .
C6 C7 H7 120.3 . .
C8 C7 H7 120.3 . .
N2 C8 C7 124.4(6) . .
N2 C8 H8 117.8 . .
C7 C8 H8 117.8 . .
N2 C9 C10 123.6(5) . .
N2 C9 H9 118.2 . .
C10 C9 H9 118.2 . .
C9 C10 C6 119.2(6) . .
C9 C10 H10 120.4 . .
C6 C10 H10 120.4 . .
O1 C11 O2 124.6(5) . .
O1 C11 C12 119.0(5) . .
O2 C11 C12 116.3(5) . .
C13 C12 N3 114.6(6) . .
C13 C12 C11 110.4(6) . .
N3 C12 C11 108.9(5) . .
C13 C12 H12 107.5 . .
N3 C12 H12 107.5 . .
C11 C12 H12 107.5 . .
C12 C13 S2 114.6(6) . .
C12 C13 H13A 108.6 . .
S2 C13 H13A 108.6 . .
C12 C13 H13B 108.6 . .
S2 C13 H13B 108.6 . .
H13A C13 H13B 107.6 . .

loop_
_geom_bond_atom_site_label_1
_geom_bond_atom_site_label_2
_geom_bond_distance
_geom_bond_site_symmetry_2
Co1 O6 2.102(5) .
Co1 O2 2.108(4) 4_576
Co1 N3 2.125(5) .
Co1 O1 2.144(4) .
Co1 N1 2.196(5) .
Co1 N2 2.207(5) 1_655
S2 O3 1.400(6) .
S2 O4 1.449(6) .
S2 O5 1.461(5) .
S2 C13 1.802(8) .
O1 C11 1.252(7) .
O2 C11 1.275(7) .
O2 Co1 2.108(4) 4_575
O6 H6D 0.74(11) .
O6 H6C 0.65(12) .
N1 C1 1.335(8) .
N1 C5 1.355(8) .
N2 C8 1.334(7) .
N2 C9 1.356(8) .
N2 Co1 2.207(5) 1_455
N3 C12 1.485(8) .
N3 H3A 0.9000 .
N3 H3B 0.9000 .
C1 C2 1.377(9) .
C1 H1 0.9300 .
C2 C3 1.373(8) .
C2 H2 0.9300 .
C3 C4 1.407(9) .
C3 C6 1.496(8) .
C4 C5 1.375(8) .
C4 H4 0.9300 .
C5 H5 0.9300 .
C6 C7 1.375(9) .
C6 C10 1.395(8) .
C7 C8 1.391(9) .
C7 H7 0.9300 .
C8 H8 0.9300 .
C9 C10 1.390(9) .
C9 H9 0.9300 .
C10 H10 0.9300 .
C11 C12 1.526(8) .
C12 C13 1.466(11) .
C12 H12 0.9800 .
C13 H13A 0.9700 .
C13 H13B 0.9700 .
